data_1527127
loop_
_publ_author_name
'Bauer, E.'
'Hauser, R.'
'Gratz, E.'
'Schaudy, G.'
'Lindbaum, A.'
'Rotter, M.'
'Schmitt, D.'
'Gignoux, D.'

_publ_section_title
;
 Ce Pd2 Ga3: a new ferromagnetic Kondo lattice
;
_journal_name_full 'Journal of Physics: Condensed Matter'
_journal_page_first 411
_journal_page_last 416
_journal_volume 92
_journal_year 1993
_chemical_formula_sum 'Ga3 La Pd2'
_space_group_IT_number 191
_symmetry_space_group_name_Hall '-P 6 2'
_symmetry_space_group_name_H-M 'P 6/m m m'
_cell_angle_alpha 90
_cell_angle_beta 90
_cell_angle_gamma 120
_cell_formula_units_Z 1
_cell_length_a 5.4441
_cell_length_b 5.4441
_cell_length_c 4.276
_cell_volume 109.754
_citation_journal_id_ASTM JCOMEL
_cod_data_source_file Bauer_JCOMEL_1993_498.cif
_cod_data_source_block Ga3La1Pd2
_cod_original_formula_sum 'Ga3 La1 Pd2'
_cod_database_code 1527127

loop_
_symmetry_equiv_pos_as_xyz
x,y,z
x-y,x,z
-y,x-y,z
-x,-y,z
-x+y,-x,z
y,-x+y,z
-y,-x,-z
x-y,-y,-z
x,x-y,-z
y,x,-z
-x+y,y,-z
-x,-x+y,-z
-x,-y,-z
-x+y,-x,-z
y,-x+y,-z
x,y,-z
x-y,x,-z
-y,x-y,-z
y,x,z
-x+y,y,z
-x,-x+y,z
-y,-x,z
x-y,-y,z
x,x-y,z

loop_
_atom_site_label
_atom_site_type_symbol
_atom_site_fract_x
_atom_site_fract_y
_atom_site_fract_z
_atom_site_occupancy
_atom_site_U_iso_or_equiv
Ga1 Ga 0.5 0 0.5 1 0.0
La1 La 0 0 0 1 0.0
Pd1 Pd 0.3333 0.6667 0 1 0.0
